data_7155151
loop_
_publ_author_name
'Mitsuoka, Yasunori'
'Aoyama, Hiroshi'
'Kugimiya, Akira'
'Fujimura, Yuko'
'Yamamoto, Tsuyoshi'
'Waki, Reiko'
'Wada, Fumito'
'Tahara, Saori'
'Sawamura, Motoki'
'Noda, Mio'
'Hari, Yoshiyuki'
'Obika, Satoshi'

_publ_section_title
;
 Effect of an N-substituent in sulfonamide-bridged nucleic acid (SuNA) on
 hybridization ability and duplex structure.
;
_journal_issue 27
_journal_name_full 'Organic &amp; biomolecular chemistry'
_journal_page_first 6531
_journal_page_last 6538
_journal_paper_doi 10.1039/c6ob01051b
_journal_volume 14
_journal_year 2016
_chemical_absolute_configuration rmad
_chemical_formula_moiety 'C11 H15 N3 O7 S, H2 O'
_chemical_formula_sum 'C11 H17 N3 O8 S'
_chemical_formula_weight 351.34
_chemical_name_systematic 2?-N,4?-C-(Aminosulfonylmethylene)thymidine
_space_group_IT_number 4
_symmetry_cell_setting monoclinic
_symmetry_Int_Tables_number 4
_symmetry_space_group_name_Hall 'P 2yb'
_symmetry_space_group_name_H-M 'P 1 21 1'
_atom_sites_solution_hydrogens geom
_atom_sites_solution_primary direct
_atom_sites_solution_secondary difmap
_audit_creation_method SHELXL-97
_audit_update_record
;
2015-07-27 deposited with the CCDC.
2016-06-06 downloaded from the CCDC.
;
_cell_angle_alpha 90.00
_cell_angle_beta 104.760(2)
_cell_angle_gamma 90.00
_cell_formula_units_Z 2
_cell_length_a 6.49177(15)
_cell_length_b 15.0859(3)
_cell_length_c 7.43648(19)
_cell_measurement_reflns_used 7185
_cell_measurement_temperature 100(2)
_cell_measurement_theta_max 68.28
_cell_measurement_theta_min 5.87
_cell_volume 704.25(3)
_computing_cell_refinement 'RAPID AUTO'
_computing_data_collection 'RAPID AUTO (Rigaku, 2010)'
_computing_data_reduction 'RAPID AUTO'
_computing_molecular_graphics 'CrystalStructure 4.0 (Rigaku, 2010)'
_computing_publication_material 'CrystalStructure 4.0'
_computing_structure_refinement 'SHELXL-97 (Sheldrick, 1997)'
_computing_structure_solution 'SHELXS-97 (Sheldrick, 1990)'
_diffrn_ambient_temperature 100(2)
_diffrn_detector_area_resol_mean 10.000
_diffrn_measured_fraction_theta_full 0.998
_diffrn_measured_fraction_theta_max 0.999
_diffrn_measurement_device_type 'Rigaku R-AXIS RAPID'
_diffrn_measurement_method \w
_diffrn_radiation_monochromator graphite
_diffrn_radiation_source 'rotating anode'
_diffrn_radiation_type CuK\a
_diffrn_radiation_wavelength 1.54187
_diffrn_reflns_av_R_equivalents 0.0274
_diffrn_reflns_av_sigmaI/netI 0.0294
_diffrn_reflns_limit_h_max 7
_diffrn_reflns_limit_h_min -7
_diffrn_reflns_limit_k_max 18
_diffrn_reflns_limit_k_min -18
_diffrn_reflns_limit_l_max 8
_diffrn_reflns_limit_l_min -8
_diffrn_reflns_number 8240
_diffrn_reflns_theta_full 68.21
_diffrn_reflns_theta_max 68.21
_diffrn_reflns_theta_min 5.87
_exptl_absorpt_coefficient_mu 2.536
_exptl_absorpt_correction_T_max 0.881
_exptl_absorpt_correction_T_min 0.816
_exptl_absorpt_correction_type multi-scan
_exptl_absorpt_process_details 'ABSCOR (Rigaku, 1995)'
_exptl_crystal_colour colorless
_exptl_crystal_density_diffrn 1.657
_exptl_crystal_density_method 'not measured'
_exptl_crystal_description block
_exptl_crystal_F_000 368
_exptl_crystal_size_max 0.14
_exptl_crystal_size_mid 0.07
_exptl_crystal_size_min 0.05
_refine_diff_density_max 0.368
_refine_diff_density_min -0.248
_refine_diff_density_rms 0.049
_refine_ls_abs_structure_details 'Flack H D (1983), Acta Cryst. A39, 876-881'
_refine_ls_abs_structure_Flack 0.010(15)
_refine_ls_extinction_method none
_refine_ls_goodness_of_fit_ref 1.071
_refine_ls_hydrogen_treatment mixed
_refine_ls_matrix_type full
_refine_ls_number_parameters 221
_refine_ls_number_reflns 2505
_refine_ls_number_restraints 3
_refine_ls_restrained_S_all 1.071
_refine_ls_R_factor_all 0.0287
_refine_ls_R_factor_gt 0.0272
_refine_ls_shift/su_max 0.000
_refine_ls_shift/su_mean 0.000
_refine_ls_structure_factor_coef Fsqd
_refine_ls_weighting_details 'calc w=1/[\s^2^(Fo^2^)+(0.0448P)^2^+0.1403P] where P=(Fo^2^+2Fc^2^)/3'
_refine_ls_weighting_scheme calc
_refine_ls_wR_factor_gt 0.0705
_refine_ls_wR_factor_ref 0.0723
_reflns_number_gt 2420
_reflns_number_total 2505
_reflns_threshold_expression >2sigma(I)
_cod_data_source_file c6ob01051b2.cif
_cod_data_source_block shelxl
_cod_depositor_comments 'Adding full bibliography for 7155151.cif.'
_cod_database_code 7155151

loop_
_symmetry_equiv_pos_as_xyz
'x, y, z'
'-x, y+1/2, -z'

loop_
_atom_site_label
_atom_site_type_symbol
_atom_site_fract_x
_atom_site_fract_y
_atom_site_fract_z
_atom_site_U_iso_or_equiv
_atom_site_adp_type
_atom_site_occupancy
_atom_site_symmetry_multiplicity
_atom_site_calc_flag
_atom_site_refinement_flags
S1 S -0.16543(7) 0.38216(3) 0.52908(7) 0.01335(12) Uani 1 1 d .
O1 O 0.3247(2) 0.27955(10) 0.7467(2) 0.0149(3) Uani 1 1 d .
H2 H 0.4212 0.2612 0.8370 0.018 Uiso 1 1 calc R
O2 O 0.3434(2) 0.59551(10) 0.3456(2) 0.0165(3) Uani 1 1 d .
O3 O 0.9369(2) 0.71248(10) 0.7337(2) 0.0199(4) Uani 1 1 d .
O4 O 0.1439(2) 0.50358(10) 0.78656(19) 0.0132(3) Uani 1 1 d .
O5 O 0.4189(2) 0.44284(11) 1.1324(2) 0.0221(4) Uani 1 1 d .
H12 H 0.4099 0.4871 1.1984 0.027 Uiso 1 1 calc R
O6 O -0.2521(2) 0.47009(10) 0.5005(2) 0.0173(3) Uani 1 1 d .
O7 O -0.3013(2) 0.30923(11) 0.4500(2) 0.0188(3) Uani 1 1 d .
O8W O 0.6535(3) 0.26902(12) 1.0516(2) 0.0253(4) Uani 1 1 d D
H16W H 0.762(3) 0.2369(18) 1.090(4) 0.030 Uiso 1 1 d D
H17W H 0.613(4) 0.2869(19) 1.138(3) 0.030 Uiso 1 1 d D
N1 N 0.4069(3) 0.56500(12) 0.6554(2) 0.0129(4) Uani 1 1 d .
N2 N 0.6316(3) 0.65802(12) 0.5476(2) 0.0133(4) Uani 1 1 d .
H5 H 0.6542 0.6914 0.4575 0.016 Uiso 1 1 calc R
N3 N 0.0452(2) 0.37681(13) 0.4482(2) 0.0123(3) Uani 1 1 d .
H15 H 0.056(4) 0.3274(19) 0.397(3) 0.015 Uiso 1 1 d .
C1 C 0.3181(3) 0.37321(15) 0.7507(3) 0.0128(4) Uani 1 1 d .
H1 H 0.4625 0.3963 0.8153 0.015 Uiso 1 1 calc R
C2 C 0.2460(3) 0.41619(14) 0.5603(3) 0.0126(4) Uani 1 1 d .
H3 H 0.3605 0.4138 0.4924 0.015 Uiso 1 1 calc R
C3 C 0.2091(3) 0.51189(14) 0.6182(3) 0.0125(4) Uani 1 1 d .
H4 H 0.0947 0.5410 0.5203 0.015 Uiso 1 1 calc R
C4 C 0.4532(3) 0.60566(14) 0.5045(3) 0.0131(4) Uani 1 1 d .
C5 C 0.7792(3) 0.66391(14) 0.7167(3) 0.0146(4) Uani 1 1 d .
C6 C 0.7311(3) 0.61306(13) 0.8655(3) 0.0135(4) Uani 1 1 d .
C7 C 0.8848(4) 0.61459(15) 1.0545(3) 0.0185(5) Uani 1 1 d .
H6 H 1.0280 0.6000 1.0430 0.022 Uiso 1 1 calc R
H7 H 0.8408 0.5709 1.1349 0.022 Uiso 1 1 calc R
H8 H 0.8858 0.6738 1.1089 0.022 Uiso 1 1 calc R
C8 C 0.5466(3) 0.56881(14) 0.8299(3) 0.0146(4) Uani 1 1 d .
H9 H 0.5098 0.5385 0.9294 0.018 Uiso 1 1 calc R
C9 C 0.1532(3) 0.41162(15) 0.8447(3) 0.0141(4) Uani 1 1 d .
C10 C 0.2132(3) 0.40792(15) 1.0557(3) 0.0175(5) Uani 1 1 d .
H10 H 0.1078 0.4420 1.1031 0.021 Uiso 1 1 calc R
H11 H 0.2086 0.3456 1.0962 0.021 Uiso 1 1 calc R
C11 C -0.0657(3) 0.36717(14) 0.7728(3) 0.0152(4) Uani 1 1 d .
H13 H -0.1674 0.3929 0.8376 0.018 Uiso 1 1 calc R
H14 H -0.0528 0.3030 0.8013 0.018 Uiso 1 1 calc R

loop_
_atom_site_aniso_label
_atom_site_aniso_U_11
_atom_site_aniso_U_22
_atom_site_aniso_U_33
_atom_site_aniso_U_23
_atom_site_aniso_U_13
_atom_site_aniso_U_12
S1 0.0096(2) 0.0138(2) 0.0169(2) -0.0004(2) 0.00383(17) 0.00000(19)
O1 0.0157(7) 0.0117(7) 0.0152(7) 0.0013(6) 0.0001(6) 0.0031(6)
O2 0.0161(7) 0.0189(8) 0.0131(7) 0.0017(6) 0.0013(6) -0.0030(6)
O3 0.0150(7) 0.0176(8) 0.0240(9) 0.0036(6) -0.0011(6) -0.0042(7)
O4 0.0155(7) 0.0115(7) 0.0138(7) 0.0012(6) 0.0062(6) 0.0014(6)
O5 0.0237(9) 0.0250(9) 0.0142(8) -0.0027(7) -0.0015(7) -0.0015(7)
O6 0.0120(8) 0.0175(8) 0.0212(8) -0.0011(6) 0.0020(6) 0.0014(6)
O7 0.0134(7) 0.0195(8) 0.0236(8) -0.0020(6) 0.0047(6) -0.0035(7)
O8W 0.0203(9) 0.0350(11) 0.0182(9) -0.0023(8) 0.0004(7) 0.0075(8)
N1 0.0125(9) 0.0116(8) 0.0140(9) -0.0002(7) 0.0026(7) -0.0013(7)
N2 0.0138(9) 0.0112(8) 0.0146(9) 0.0037(7) 0.0033(7) -0.0004(7)
N3 0.0107(8) 0.0112(8) 0.0148(8) -0.0026(8) 0.0032(6) -0.0001(8)
C1 0.0113(9) 0.0109(10) 0.0165(10) -0.0030(9) 0.0042(8) -0.0019(9)
C2 0.0101(10) 0.0141(10) 0.0148(10) -0.0007(8) 0.0057(8) -0.0008(8)
C3 0.0102(10) 0.0142(10) 0.0131(10) -0.0006(8) 0.0026(8) -0.0020(8)
C4 0.0127(11) 0.0107(10) 0.0157(10) 0.0008(8) 0.0034(8) 0.0027(8)
C5 0.0128(10) 0.0106(10) 0.0193(11) -0.0013(9) 0.0019(8) 0.0015(9)
C6 0.0144(10) 0.0100(10) 0.0150(10) -0.0028(8) 0.0019(8) 0.0022(8)
C7 0.0197(11) 0.0166(11) 0.0165(11) -0.0014(9) -0.0002(9) 0.0006(9)
C8 0.0164(10) 0.0134(10) 0.0139(10) -0.0015(8) 0.0036(8) 0.0018(8)
C9 0.0160(11) 0.0116(9) 0.0157(11) 0.0015(8) 0.0056(9) 0.0016(8)
C10 0.0214(12) 0.0192(11) 0.0129(11) 0.0026(8) 0.0063(9) 0.0028(9)
C11 0.0147(10) 0.0158(12) 0.0169(10) 0.0021(9) 0.0074(8) 0.0005(9)

loop_
_atom_type_symbol
_atom_type_description
_atom_type_scat_dispersion_real
_atom_type_scat_dispersion_imag
_atom_type_scat_source
C C 0.0181 0.0091 'International Tables Vol C Tables 4.2.6.8 and 6.1.1.4'
H H 0.0000 0.0000 'International Tables Vol C Tables 4.2.6.8 and 6.1.1.4'
O O 0.0492 0.0322 'International Tables Vol C Tables 4.2.6.8 and 6.1.1.4'
N N 0.0311 0.0180 'International Tables Vol C Tables 4.2.6.8 and 6.1.1.4'
S S 0.3331 0.5567 'International Tables Vol C Tables 4.2.6.8 and 6.1.1.4'

loop_
_geom_angle_atom_site_label_1
_geom_angle_atom_site_label_2
_geom_angle_atom_site_label_3
_geom_angle
O6 S1 O7 118.02(9)
O6 S1 N3 108.96(9)
O7 S1 N3 107.23(10)
O6 S1 C11 107.20(10)
O7 S1 C11 110.22(10)
N3 S1 C11 104.36(9)
C1 O1 H2 109.5
C3 O4 C9 110.30(15)
C10 O5 H12 109.5
H16W O8W H17W 110(3)
C4 N1 C8 121.27(18)
C4 N1 C3 116.63(16)
C8 N1 C3 121.94(17)
C4 N2 C5 126.92(18)
C4 N2 H5 116.5
C5 N2 H5 116.5
C2 N3 S1 118.26(14)
C2 N3 H15 116.3(17)
S1 N3 H15 112.5(17)
O1 C1 C2 114.24(17)
O1 C1 C9 114.55(17)
C2 C1 C9 100.27(17)
O1 C1 H1 109.1
C2 C1 H1 109.1
C9 C1 H1 109.1
N3 C2 C1 111.81(17)
N3 C2 C3 110.84(17)
C1 C2 C3 99.90(16)
N3 C2 H3 111.3
C1 C2 H3 111.3
C3 C2 H3 111.3
O4 C3 N1 108.75(16)
O4 C3 C2 105.36(16)
N1 C3 C2 111.74(17)
O4 C3 H4 110.3
N1 C3 H4 110.3
C2 C3 H4 110.3
O2 C4 N2 123.14(18)
O2 C4 N1 122.46(19)
N2 C4 N1 114.40(17)
O3 C5 N2 119.75(19)
O3 C5 C6 124.8(2)
N2 C5 C6 115.46(19)
C8 C6 C5 118.10(19)
C8 C6 C7 122.7(2)
C5 C6 C7 119.15(19)
C6 C7 H6 109.5
C6 C7 H7 109.5
H6 C7 H7 109.5
C6 C7 H8 109.5
H6 C7 H8 109.5
H7 C7 H8 109.5
C6 C8 N1 123.15(19)
C6 C8 H9 118.4
N1 C8 H9 118.4
O4 C9 C10 108.87(17)
O4 C9 C1 101.91(16)
C10 C9 C1 115.58(18)
O4 C9 C11 110.43(17)
C10 C9 C11 108.31(17)
C1 C9 C11 111.55(17)
O5 C10 C9 111.75(17)
O5 C10 H10 109.3
C9 C10 H10 109.3
O5 C10 H11 109.3
C9 C10 H11 109.3
H10 C10 H11 107.9
C9 C11 S1 111.30(14)
C9 C11 H13 109.4
S1 C11 H13 109.4
C9 C11 H14 109.4
S1 C11 H14 109.4
H13 C11 H14 108.0

loop_
_geom_bond_atom_site_label_1
_geom_bond_atom_site_label_2
_geom_bond_distance
S1 O6 1.4354(16)
S1 O7 1.4387(16)
S1 N3 1.6299(16)
S1 C11 1.777(2)
O1 C1 1.414(3)
O1 H2 0.8400
O2 C4 1.225(3)
O3 C5 1.239(3)
O4 C3 1.425(2)
O4 C9 1.450(3)
O5 C10 1.413(3)
O5 H12 0.8400
O8W H16W 0.840(17)
O8W H17W 0.801(17)
N1 C4 1.378(3)
N1 C8 1.382(3)
N1 C3 1.478(3)
N2 C4 1.371(3)
N2 C5 1.376(3)
N2 H5 0.8800
N3 C2 1.481(3)
N3 H15 0.85(3)
C1 C2 1.519(3)
C1 C9 1.534(3)
C1 H1 1.0000
C2 C3 1.543(3)
C2 H3 1.0000
C3 H4 1.0000
C5 C6 1.444(3)
C6 C8 1.338(3)
C6 C7 1.502(3)
C7 H6 0.9800
C7 H7 0.9800
C7 H8 0.9800
C8 H9 0.9500
C9 C10 1.518(3)
C9 C11 1.538(3)
C10 H10 0.9900
C10 H11 0.9900
C11 H13 0.9900
C11 H14 0.9900

loop_
_geom_torsion_atom_site_label_1
_geom_torsion_atom_site_label_2
_geom_torsion_atom_site_label_3
_geom_torsion_atom_site_label_4
_geom_torsion
O6 S1 N3 C2 77.11(17)
O7 S1 N3 C2 -154.07(16)
C11 S1 N3 C2 -37.14(18)
S1 N3 C2 C1 59.9(2)
S1 N3 C2 C3 -50.6(2)
O1 C1 C2 N3 50.5(2)
C9 C1 C2 N3 -72.5(2)
O1 C1 C2 C3 167.84(16)
C9 C1 C2 C3 44.83(19)
C9 O4 C3 N1 -115.57(18)
C9 O4 C3 C2 4.4(2)
C4 N1 C3 O4 -158.16(17)
C8 N1 C3 O4 26.3(3)
C4 N1 C3 C2 86.0(2)
C8 N1 C3 C2 -89.6(2)
N3 C2 C3 O4 86.75(19)
C1 C2 C3 O4 -31.3(2)
N3 C2 C3 N1 -155.32(16)
C1 C2 C3 N1 86.65(18)
C5 N2 C4 O2 -170.6(2)
C5 N2 C4 N1 9.4(3)
C8 N1 C4 O2 172.08(18)
C3 N1 C4 O2 -3.5(3)
C8 N1 C4 N2 -7.9(3)
C3 N1 C4 N2 176.57(16)
C4 N2 C5 O3 177.9(2)
C4 N2 C5 C6 -4.0(3)
O3 C5 C6 C8 175.0(2)
N2 C5 C6 C8 -3.0(3)
O3 C5 C6 C7 -2.8(3)
N2 C5 C6 C7 179.22(18)
C5 C6 C8 N1 4.2(3)
C7 C6 C8 N1 -178.17(19)
C4 N1 C8 C6 1.6(3)
C3 N1 C8 C6 176.9(2)
C3 O4 C9 C10 146.85(16)
C3 O4 C9 C1 24.3(2)
C3 O4 C9 C11 -94.36(19)
O1 C1 C9 O4 -165.92(16)
C2 C1 C9 O4 -43.13(19)
O1 C1 C9 C10 76.2(2)
C2 C1 C9 C10 -161.00(18)
O1 C1 C9 C11 -48.1(2)
C2 C1 C9 C11 74.7(2)
O4 C9 C10 O5 -63.4(2)
C1 C9 C10 O5 50.5(2)
C11 C9 C10 O5 176.46(17)
O4 C9 C11 S1 52.69(19)
C10 C9 C11 S1 171.82(14)
C1 C9 C11 S1 -59.9(2)
O6 S1 C11 C9 -79.22(16)
O7 S1 C11 C9 151.13(14)
N3 S1 C11 C9 36.28(17)
